data_4118116
loop_
_publ_author_name
'Gen Onodera'
'Yoshihisa Shimizu'
'Jun-na Kimura'
'Junya Kobayashi'
'Yukiko Ebihara'
'Kei Kondo'
'Ken Sakata'
'Ryo Takeuchi'

_publ_section_title
;
 Iridium-Catalyzed [2 + 2 + 2] Cycloaddition of \a,\w-Diynes with Nitriles
;
_journal_name_full 'Journal of the American Chemical Society'
_journal_page_first 10515
_journal_page_last 10531
_journal_paper_doi 10.1021/ja3028394
_journal_volume 134
_journal_year 2012
_chemical_formula_sum 'C29 H25 N O4'
_chemical_formula_weight 451.50
_chemical_name_systematic
;
 ?
;
_space_group_IT_number 2
_symmetry_cell_setting triclinic
_symmetry_space_group_name_Hall '-P 1'
_symmetry_space_group_name_H-M 'P -1'
_atom_sites_solution_hydrogens geom
_atom_sites_solution_primary direct
_atom_sites_solution_secondary difmap
_audit_creation_method SHELXL-97
_cell_angle_alpha 71.2080(10)
_cell_angle_beta 84.8090(10)
_cell_angle_gamma 82.1830(10)
_cell_formula_units_Z 2
_cell_length_a 7.6357(5)
_cell_length_b 10.2341(7)
_cell_length_c 15.8115(10)
_cell_measurement_reflns_used 3945
_cell_measurement_temperature 90
_cell_measurement_theta_max 28.25
_cell_measurement_theta_min 2.70
_cell_volume 1157.41(13)
_computing_cell_refinement 'Bruker SAINT'
_computing_data_collection 'Bruker APEX2'
_computing_data_reduction 'Bruker SAINT'
_computing_molecular_graphics 'Yadokari-XG 2009 (Wakita Nemoto et al., 2009)'
_computing_publication_material 'Yadokari-XG 2009 (Wakita,Nemoto et al., 2009)'
_computing_structure_refinement 'SHELXL-97 (Sheldrick, 1997)'
_computing_structure_solution 'SHELXS-97 (Sheldrick, 1990)'
_diffrn_ambient_temperature 90
_diffrn_detector_area_resol_mean 8.333
_diffrn_measured_fraction_theta_full 0.981
_diffrn_measured_fraction_theta_max 0.981
_diffrn_measurement_device_type 'Bruker APEX-II CCD'
_diffrn_measurement_method '\f and \w scans'
_diffrn_radiation_monochromator graphite
_diffrn_radiation_source 'fine-focus sealed tube'
_diffrn_radiation_type MoK\a
_diffrn_radiation_wavelength 0.71073
_diffrn_reflns_av_R_equivalents 0.0098
_diffrn_reflns_av_sigmaI/netI 0.0185
_diffrn_reflns_limit_h_max 7
_diffrn_reflns_limit_h_min -9
_diffrn_reflns_limit_k_max 9
_diffrn_reflns_limit_k_min -12
_diffrn_reflns_limit_l_max 15
_diffrn_reflns_limit_l_min -18
_diffrn_reflns_number 5499
_diffrn_reflns_theta_full 25.00
_diffrn_reflns_theta_max 25.00
_diffrn_reflns_theta_min 1.36
_diffrn_standards_number 0
_exptl_absorpt_coefficient_mu 0.086
_exptl_absorpt_correction_T_max 0.9663
_exptl_absorpt_correction_T_min 0.9582
_exptl_absorpt_correction_type empirical
_exptl_absorpt_process_details 'SADABS Sheldrick 1996'
_exptl_crystal_colour colourless
_exptl_crystal_density_diffrn 1.296
_exptl_crystal_description block
_exptl_crystal_F_000 476
_exptl_crystal_size_max 0.50
_exptl_crystal_size_mid 0.40
_exptl_crystal_size_min 0.40
_refine_diff_density_max 0.207
_refine_diff_density_min -0.201
_refine_diff_density_rms 0.039
_refine_ls_extinction_coef 0.0050(17)
_refine_ls_extinction_method none
_refine_ls_goodness_of_fit_ref 1.029
_refine_ls_hydrogen_treatment constr
_refine_ls_matrix_type full
_refine_ls_number_parameters 310
_refine_ls_number_reflns 3985
_refine_ls_number_restraints 0
_refine_ls_restrained_S_all 1.029
_refine_ls_R_factor_all 0.0370
_refine_ls_R_factor_gt 0.0338
_refine_ls_shift/su_max 0.000
_refine_ls_shift/su_mean 0.000
_refine_ls_structure_factor_coef Fsqd
_refine_ls_weighting_details 'calc w=1/[\s^2^(Fo^2^)+(0.0412P)^2^+0.4426P] where P=(Fo^2^+2Fc^2^)/3'
_refine_ls_weighting_scheme calc
_refine_ls_wR_factor_gt 0.0831
_refine_ls_wR_factor_ref 0.0856
_reflns_number_gt 3657
_reflns_number_total 3985
_reflns_threshold_expression >2sigma(I)
_cod_data_source_file ja3028394_si_002.cif
_cod_data_source_block shimizu1
_cod_database_code 4118116

loop_
_symmetry_equiv_pos_as_xyz
'x, y, z'
'-x, -y, -z'

loop_
_atom_site_label
_atom_site_type_symbol
_atom_site_fract_x
_atom_site_fract_y
_atom_site_fract_z
_atom_site_U_iso_or_equiv
_atom_site_adp_type
_atom_site_occupancy
_atom_site_symmetry_multiplicity
_atom_site_calc_flag
_atom_site_refinement_flags
O1 O 0.23227(12) 0.62157(9) -0.03925(6) 0.0252(2) Uani 1 1 d .
O2 O 0.08255(12) 0.83019(9) -0.10270(6) 0.0227(2) Uani 1 1 d .
O3 O -0.27425(12) 0.84958(10) 0.05437(6) 0.0256(2) Uani 1 1 d .
O4 O -0.22088(12) 0.68199(9) -0.01092(7) 0.0258(2) Uani 1 1 d .
C1 C 0.70729(17) 0.77977(13) 0.28141(8) 0.0215(3) Uani 1 1 d .
H1 H 0.7192 0.8138 0.2180 0.026 Uiso 1 1 calc R
C2 C 0.84139(18) 0.78959(14) 0.33222(9) 0.0244(3) Uani 1 1 d .
H2 H 0.9452 0.8290 0.3033 0.029 Uiso 1 1 calc R
C3 C 0.82454(19) 0.74206(14) 0.42504(9) 0.0261(3) Uani 1 1 d .
H3 H 0.9166 0.7485 0.4596 0.031 Uiso 1 1 calc R
C4 C 0.67234(19) 0.68519(14) 0.46689(9) 0.0279(3) Uani 1 1 d .
H4 H 0.6591 0.6540 0.5303 0.033 Uiso 1 1 calc R
C5 C 0.53951(18) 0.67381(14) 0.41622(9) 0.0243(3) Uani 1 1 d .
H5 H 0.4362 0.6339 0.4454 0.029 Uiso 1 1 calc R
C6 C 0.55556(17) 0.72027(13) 0.32298(8) 0.0193(3) Uani 1 1 d .
C7 C 0.41733(16) 0.69274(13) 0.27136(8) 0.0183(3) Uani 1 1 d .
C8 C 0.33185(16) 0.79483(13) 0.20009(8) 0.0173(3) Uani 1 1 d .
C9 C 0.36441(17) 0.94519(13) 0.16746(8) 0.0202(3) Uani 1 1 d .
H9 H 0.4330 0.9645 0.1102 0.030 Uiso 1 1 calc R
H9A H 0.4306 0.9648 0.2114 0.030 Uiso 1 1 calc R
H9B H 0.2508 1.0041 0.1595 0.030 Uiso 1 1 calc R
C10 C 0.20937(16) 0.74919(13) 0.15879(8) 0.0174(3) Uani 1 1 d .
C11 C 0.09722(17) 0.83602(13) 0.08241(8) 0.0190(3) Uani 1 1 d .
H11 H 0.1698 0.8951 0.0337 0.023 Uiso 1 1 calc R
H11A H 0.0012 0.8960 0.1027 0.023 Uiso 1 1 calc R
C12 C 0.02061(16) 0.72745(12) 0.05090(8) 0.0177(3) Uani 1 1 d .
C13 C 0.12451(16) 0.71570(12) -0.03380(8) 0.0176(3) Uani 1 1 d .
C14 C 0.1740(2) 0.83216(15) -0.18723(9) 0.0296(3) Uani 1 1 d .
H14 H 0.3011 0.8327 -0.1828 0.044 Uiso 1 1 calc R
H14A H 0.1286 0.9157 -0.2343 0.044 Uiso 1 1 calc R
H14B H 0.1542 0.7494 -0.2019 0.044 Uiso 1 1 calc R
C15 C -0.17447(16) 0.76423(13) 0.03146(8) 0.0186(3) Uani 1 1 d .
C16 C -0.40797(18) 0.68851(15) -0.02292(11) 0.0306(3) Uani 1 1 d .
H16 H -0.4711 0.6595 0.0357 0.046 Uiso 1 1 calc R
H16A H -0.4257 0.6265 -0.0567 0.046 Uiso 1 1 calc R
H16B H -0.4537 0.7840 -0.0559 0.046 Uiso 1 1 calc R
C17 C 0.04450(17) 0.58716(13) 0.12901(8) 0.0204(3) Uani 1 1 d .
H17 H -0.0691 0.5664 0.1631 0.024 Uiso 1 1 calc R
H17A H 0.0910 0.5093 0.1060 0.024 Uiso 1 1 calc R
C18 C 0.17626(16) 0.61150(13) 0.18641(8) 0.0186(3) Uani 1 1 d .
C19 C 0.26497(16) 0.51782(13) 0.25904(8) 0.0185(3) Uani 1 1 d .
C20 C 0.24574(17) 0.36621(13) 0.29405(8) 0.0185(3) Uani 1 1 d .
C21 C 0.39334(17) 0.27317(13) 0.29295(8) 0.0206(3) Uani 1 1 d .
H21 H 0.5024 0.3075 0.2682 0.025 Uiso 1 1 calc R
C22 C 0.38757(18) 0.12893(13) 0.32735(8) 0.0220(3) Uani 1 1 d .
H22 H 0.4919 0.0672 0.3262 0.026 Uiso 1 1 calc R
C23 C 0.23074(18) 0.07750(13) 0.36260(8) 0.0226(3) Uani 1 1 d .
H23 H 0.2263 -0.0201 0.3843 0.027 Uiso 1 1 calc R
C24 C 0.07516(17) 0.16880(13) 0.36696(8) 0.0181(3) Uani 1 1 d .
C25 C -0.08652(18) 0.11798(14) 0.40625(8) 0.0228(3) Uani 1 1 d .
H25 H -0.0926 0.0206 0.4279 0.027 Uiso 1 1 calc R
C26 C -0.23335(18) 0.20618(14) 0.41356(9) 0.0250(3) Uani 1 1 d .
H26 H -0.3406 0.1702 0.4402 0.030 Uiso 1 1 calc R
C27 C -0.22613(17) 0.35090(14) 0.38164(8) 0.0231(3) Uani 1 1 d .
H27 H -0.3290 0.4119 0.3871 0.028 Uiso 1 1 calc R
C28 C -0.07320(17) 0.40477(13) 0.34295(8) 0.0202(3) Uani 1 1 d .
H28 H -0.0705 0.5026 0.3226 0.024 Uiso 1 1 calc R
C29 C 0.08246(17) 0.31533(13) 0.33294(8) 0.0185(3) Uani 1 1 d .
N1 N 0.38305(14) 0.55946(11) 0.30019(7) 0.0193(2) Uani 1 1 d .

loop_
_atom_site_aniso_label
_atom_site_aniso_U_11
_atom_site_aniso_U_22
_atom_site_aniso_U_33
_atom_site_aniso_U_23
_atom_site_aniso_U_13
_atom_site_aniso_U_12
O1 0.0209(5) 0.0220(5) 0.0313(5) -0.0077(4) -0.0018(4) 0.0011(4)
O2 0.0277(5) 0.0225(5) 0.0149(4) -0.0036(4) -0.0002(4) 0.0011(4)
O3 0.0226(5) 0.0303(5) 0.0232(5) -0.0095(4) -0.0010(4) 0.0017(4)
O4 0.0174(5) 0.0259(5) 0.0378(5) -0.0134(4) -0.0079(4) -0.0024(4)
C1 0.0262(7) 0.0213(6) 0.0169(6) -0.0056(5) -0.0020(5) -0.0030(5)
C2 0.0244(7) 0.0235(7) 0.0266(7) -0.0079(5) -0.0025(5) -0.0055(5)
C3 0.0308(7) 0.0239(7) 0.0261(7) -0.0084(6) -0.0120(6) -0.0038(6)
C4 0.0376(8) 0.0302(7) 0.0162(6) -0.0051(5) -0.0064(6) -0.0073(6)
C5 0.0284(7) 0.0263(7) 0.0185(6) -0.0055(5) -0.0012(5) -0.0081(6)
C6 0.0240(7) 0.0158(6) 0.0180(6) -0.0049(5) -0.0052(5) -0.0002(5)
C7 0.0208(6) 0.0189(6) 0.0154(6) -0.0058(5) -0.0002(5) -0.0029(5)
C8 0.0184(6) 0.0197(6) 0.0143(6) -0.0062(5) 0.0011(5) -0.0025(5)
C9 0.0238(7) 0.0184(6) 0.0187(6) -0.0054(5) -0.0041(5) -0.0026(5)
C10 0.0187(6) 0.0188(6) 0.0141(6) -0.0051(5) 0.0005(5) -0.0015(5)
C11 0.0215(6) 0.0187(6) 0.0170(6) -0.0045(5) -0.0037(5) -0.0032(5)
C12 0.0192(6) 0.0170(6) 0.0164(6) -0.0032(5) -0.0037(5) -0.0033(5)
C13 0.0157(6) 0.0172(6) 0.0210(6) -0.0051(5) -0.0048(5) -0.0049(5)
C14 0.0369(8) 0.0333(8) 0.0181(7) -0.0082(6) 0.0038(6) -0.0052(6)
C15 0.0208(7) 0.0187(6) 0.0133(6) -0.0004(5) -0.0003(5) -0.0042(5)
C16 0.0186(7) 0.0275(7) 0.0455(9) -0.0081(6) -0.0109(6) -0.0041(6)
C17 0.0233(7) 0.0189(6) 0.0174(6) -0.0014(5) -0.0048(5) -0.0052(5)
C18 0.0192(6) 0.0207(6) 0.0161(6) -0.0059(5) -0.0001(5) -0.0034(5)
C19 0.0184(6) 0.0204(6) 0.0163(6) -0.0048(5) -0.0004(5) -0.0032(5)
C20 0.0218(6) 0.0208(6) 0.0128(6) -0.0042(5) -0.0042(5) -0.0025(5)
C21 0.0206(6) 0.0237(7) 0.0181(6) -0.0071(5) -0.0032(5) -0.0019(5)
C22 0.0247(7) 0.0219(7) 0.0193(6) -0.0077(5) -0.0026(5) 0.0023(5)
C23 0.0319(7) 0.0179(6) 0.0180(6) -0.0053(5) -0.0047(5) -0.0015(5)
C24 0.0234(7) 0.0194(6) 0.0121(6) -0.0042(5) -0.0045(5) -0.0036(5)
C25 0.0284(7) 0.0229(7) 0.0165(6) -0.0025(5) -0.0051(5) -0.0075(5)
C26 0.0224(7) 0.0318(7) 0.0189(6) -0.0030(5) -0.0031(5) -0.0073(6)
C27 0.0212(7) 0.0277(7) 0.0181(6) -0.0043(5) -0.0026(5) -0.0005(5)
C28 0.0234(7) 0.0198(6) 0.0156(6) -0.0028(5) -0.0040(5) -0.0014(5)
C29 0.0229(7) 0.0206(6) 0.0124(6) -0.0045(5) -0.0050(5) -0.0031(5)
N1 0.0208(5) 0.0204(5) 0.0167(5) -0.0049(4) -0.0023(4) -0.0036(4)

loop_
_atom_type_symbol
_atom_type_description
_atom_type_scat_dispersion_real
_atom_type_scat_dispersion_imag
_atom_type_scat_source
C C 0.0033 0.0016 'International Tables Vol C Tables 4.2.6.8 and 6.1.1.4'
H H 0.0000 0.0000 'International Tables Vol C Tables 4.2.6.8 and 6.1.1.4'
N N 0.0061 0.0033 'International Tables Vol C Tables 4.2.6.8 and 6.1.1.4'
O O 0.0106 0.0060 'International Tables Vol C Tables 4.2.6.8 and 6.1.1.4'

loop_
_geom_angle_atom_site_label_1
_geom_angle_atom_site_label_2
_geom_angle_atom_site_label_3
_geom_angle
C13 O2 C14 115.15(10)
C15 O4 C16 116.76(11)
C2 C1 C6 120.39(12)
C2 C1 H1 119.8
C6 C1 H1 119.8
C3 C2 C1 120.39(12)
C3 C2 H2 119.8
C1 C2 H2 119.8
C4 C3 C2 119.54(12)
C4 C3 H3 120.2
C2 C3 H3 120.2
C5 C4 C3 120.07(12)
C5 C4 H4 120.0
C3 C4 H4 120.0
C4 C5 C6 120.88(12)
C4 C5 H5 119.6
C6 C5 H5 119.6
C1 C6 C5 118.71(12)
C1 C6 C7 122.23(11)
C5 C6 C7 118.82(11)
N1 C7 C8 123.18(11)
N1 C7 C6 112.99(10)
C8 C7 C6 123.83(11)
C10 C8 C7 115.71(11)
C10 C8 C9 119.79(11)
C7 C8 C9 124.50(11)
C8 C9 H9 109.5
C8 C9 H9A 109.5
H9 C9 H9A 109.5
C8 C9 H9B 109.5
H9 C9 H9B 109.5
H9A C9 H9B 109.5
C18 C10 C8 121.62(11)
C18 C10 C11 111.42(11)
C8 C10 C11 126.96(11)
C10 C11 C12 104.00(10)
C10 C11 H11 111.0
C12 C11 H11 111.0
C10 C11 H11A 111.0
C12 C11 H11A 111.0
H11 C11 H11A 109.0
C15 C12 C13 108.69(10)
C15 C12 C11 113.32(10)
C13 C12 C11 108.74(10)
C15 C12 C17 108.92(10)
C13 C12 C17 111.06(10)
C11 C12 C17 106.12(9)
O1 C13 O2 123.94(11)
O1 C13 C12 126.22(11)
O2 C13 C12 109.80(10)
O2 C14 H14 109.5
O2 C14 H14A 109.5
H14 C14 H14A 109.5
O2 C14 H14B 109.5
H14 C14 H14B 109.5
H14A C14 H14B 109.5
O3 C15 O4 124.86(12)
O3 C15 C12 125.66(12)
O4 C15 C12 109.39(10)
O4 C16 H16 109.5
O4 C16 H16A 109.5
H16 C16 H16A 109.5
O4 C16 H16B 109.5
H16 C16 H16B 109.5
H16A C16 H16B 109.5
C18 C17 C12 103.80(10)
C18 C17 H17 111.0
C12 C17 H17 111.0
C18 C17 H17A 111.0
C12 C17 H17A 111.0
H17 C17 H17A 109.0
C10 C18 C19 118.67(11)
C10 C18 C17 111.56(11)
C19 C18 C17 129.77(11)
N1 C19 C18 120.79(11)
N1 C19 C20 114.89(10)
C18 C19 C20 124.25(11)
C21 C20 C29 119.26(11)
C21 C20 C19 118.47(11)
C29 C20 C19 122.17(11)
C20 C21 C22 121.97(12)
C20 C21 H21 119.0
C22 C21 H21 119.0
C23 C22 C21 119.80(12)
C23 C22 H22 120.1
C21 C22 H22 120.1
C22 C23 C24 120.58(12)
C22 C23 H23 119.7
C24 C23 H23 119.7
C25 C24 C23 121.53(11)
C25 C24 C29 119.14(12)
C23 C24 C29 119.32(11)
C26 C25 C24 121.20(12)
C26 C25 H25 119.4
C24 C25 H25 119.4
C25 C26 C27 119.94(12)
C25 C26 H26 120.0
C27 C26 H26 120.0
C28 C27 C26 120.94(12)
C28 C27 H27 119.5
C26 C27 H27 119.5
C27 C28 C29 120.58(12)
C27 C28 H28 119.7
C29 C28 H28 119.7
C20 C29 C24 119.03(11)
C20 C29 C28 122.76(11)
C24 C29 C28 118.16(11)
C19 N1 C7 120.00(11)

loop_
_geom_bond_atom_site_label_1
_geom_bond_atom_site_label_2
_geom_bond_distance
O1 C13 1.1990(15)
O2 C13 1.3420(15)
O2 C14 1.4463(16)
O3 C15 1.2031(15)
O4 C15 1.3305(16)
O4 C16 1.4478(16)
C1 C2 1.3902(19)
C1 C6 1.3933(18)
C1 H1 0.9500
C2 C3 1.3892(19)
C2 H2 0.9500
C3 C4 1.387(2)
C3 H3 0.9500
C4 C5 1.3868(19)
C4 H4 0.9500
C5 C6 1.3951(18)
C5 H5 0.9500
C6 C7 1.4981(17)
C7 N1 1.3460(16)
C7 C8 1.4059(17)
C8 C10 1.3947(17)
C8 C9 1.5051(17)
C9 H9 0.9800
C9 H9A 0.9800
C9 H9B 0.9800
C10 C18 1.3859(17)
C10 C11 1.5067(17)
C11 C12 1.5529(17)
C11 H11 0.9900
C11 H11A 0.9900
C12 C15 1.5201(17)
C12 C13 1.5240(17)
C12 C17 1.5643(16)
C14 H14 0.9800
C14 H14A 0.9800
C14 H14B 0.9800
C16 H16 0.9800
C16 H16A 0.9800
C16 H16B 0.9800
C17 C18 1.5090(17)
C17 H17 0.9900
C17 H17A 0.9900
C18 C19 1.3970(17)
C19 N1 1.3443(16)
C19 C20 1.4930(17)
C20 C21 1.3756(18)
C20 C29 1.4267(18)
C21 C22 1.4045(18)
C21 H21 0.9500
C22 C23 1.3724(19)
C22 H22 0.9500
C23 C24 1.4191(18)
C23 H23 0.9500
C24 C25 1.4171(18)
C24 C29 1.4279(17)
C25 C26 1.361(2)
C25 H25 0.9500
C26 C27 1.4096(19)
C26 H26 0.9500
C27 C28 1.3676(19)
C27 H27 0.9500
C28 C29 1.4279(18)
C28 H28 0.9500

loop_
_geom_torsion_atom_site_label_1
_geom_torsion_atom_site_label_2
_geom_torsion_atom_site_label_3
_geom_torsion_atom_site_label_4
_geom_torsion
C6 C1 C2 C3 -1.0(2)
C1 C2 C3 C4 -0.3(2)
C2 C3 C4 C5 1.1(2)
C3 C4 C5 C6 -0.7(2)
C2 C1 C6 C5 1.40(19)
C2 C1 C6 C7 -172.89(12)
C4 C5 C6 C1 -0.6(2)
C4 C5 C6 C7 173.89(12)
C1 C6 C7 N1 125.01(13)
C5 C6 C7 N1 -49.27(16)
C1 C6 C7 C8 -54.91(18)
C5 C6 C7 C8 130.80(13)
N1 C7 C8 C10 -1.20(18)
C6 C7 C8 C10 178.72(11)
N1 C7 C8 C9 178.70(11)
C6 C7 C8 C9 -1.38(19)
C7 C8 C10 C18 -0.49(17)
C9 C8 C10 C18 179.60(11)
C7 C8 C10 C11 178.87(11)
C9 C8 C10 C11 -1.04(19)
C18 C10 C11 C12 -12.93(13)
C8 C10 C11 C12 167.65(11)
C10 C11 C12 C15 136.90(10)
C10 C11 C12 C13 -102.12(11)
C10 C11 C12 C17 17.42(12)
C14 O2 C13 O1 1.66(17)
C14 O2 C13 C12 179.53(10)
C15 C12 C13 O1 -130.56(13)
C11 C12 C13 O1 105.66(14)
C17 C12 C13 O1 -10.75(17)
C15 C12 C13 O2 51.63(13)
C11 C12 C13 O2 -72.15(12)
C17 C12 C13 O2 171.44(10)
C16 O4 C15 O3 -5.62(18)
C16 O4 C15 C12 171.10(10)
C13 C12 C15 O3 -136.15(12)
C11 C12 C15 O3 -15.15(17)
C17 C12 C15 O3 102.72(14)
C13 C12 C15 O4 47.16(13)
C11 C12 C15 O4 168.17(10)
C17 C12 C15 O4 -73.97(12)
C15 C12 C17 C18 -138.17(10)
C13 C12 C17 C18 102.16(11)
C11 C12 C17 C18 -15.85(12)
C8 C10 C18 C19 1.77(18)
C11 C10 C18 C19 -177.69(11)
C8 C10 C18 C17 -177.66(11)
C11 C10 C18 C17 2.89(14)
C12 C17 C18 C10 8.38(14)
C12 C17 C18 C19 -170.96(12)
C10 C18 C19 N1 -1.45(18)
C17 C18 C19 N1 177.86(12)
C10 C18 C19 C20 -178.19(11)
C17 C18 C19 C20 1.1(2)
N1 C19 C20 C21 -57.99(15)
C18 C19 C20 C21 118.92(14)
N1 C19 C20 C29 118.39(13)
C18 C19 C20 C29 -64.70(17)
C29 C20 C21 C22 1.38(18)
C19 C20 C21 C22 177.87(11)
C20 C21 C22 C23 0.61(19)
C21 C22 C23 C24 -1.80(18)
C22 C23 C24 C25 -177.49(12)
C22 C23 C24 C29 0.97(18)
C23 C24 C25 C26 177.23(12)
C29 C24 C25 C26 -1.24(18)
C24 C25 C26 C27 0.05(19)
C25 C26 C27 C28 0.16(19)
C26 C27 C28 C29 0.83(19)
C21 C20 C29 C24 -2.15(17)
C19 C20 C29 C24 -178.51(11)
C21 C20 C29 C28 175.07(11)
C19 C20 C29 C28 -1.29(18)
C25 C24 C29 C20 179.51(11)
C23 C24 C29 C20 1.01(17)
C25 C24 C29 C28 2.16(17)
C23 C24 C29 C28 -176.34(11)
C27 C28 C29 C20 -179.23(11)
C27 C28 C29 C24 -1.99(18)
C18 C19 N1 C7 -0.16(18)
C20 C19 N1 C7 176.86(11)
C8 C7 N1 C19 1.54(18)
C6 C7 N1 C19 -178.38(11)

loop_
_cod_related_entry_id
_cod_related_entry_database
_cod_related_entry_code
1 ChemSpider 30660634
